data_7217427
loop_
_publ_author_name
'Fernando, Isurika R.'
'Mo, Yirong'
'Mezei, Gellert'

_publ_section_title
;
 Metal-binding studies of linear rigid-axle [2]pseudorotaxanes with in
 situ generated anionic metal halide complexes
;
_journal_issue 31
_journal_name_full CrystEngComm
_journal_page_first 7320
_journal_paper_doi 10.1039/C4CE00789A
_journal_volume 16
_journal_year 2014
_chemical_formula_sum 'C58 H68 Cd2 I6 N4 O12'
_chemical_formula_weight 1999.36
_chemical_name_systematic
;
 ?
;
_space_group_crystal_system triclinic
_space_group_IT_number 2
_space_group_name_Hall '-P 1'
_space_group_name_H-M_alt 'P -1'
_symmetry_space_group_name_Hall '-P 1'
_symmetry_space_group_name_H-M 'P -1'
_atom_sites_solution_hydrogens geom
_audit_creation_method SHELXL-2013
_cell_angle_alpha 69.170(2)
_cell_angle_beta 77.757(2)
_cell_angle_gamma 72.357(2)
_cell_formula_units_Z 1
_cell_length_a 11.3078(4)
_cell_length_b 11.4735(4)
_cell_length_c 15.1493(5)
_cell_measurement_reflns_used 9901
_cell_measurement_temperature 296(2)
_cell_measurement_theta_max 22.34
_cell_measurement_theta_min 2.25
_cell_volume 1738.56(11)
_computing_cell_refinement 'Bruker SAINT'
_computing_data_collection 'Bruker APEX2'
_computing_data_reduction 'Bruker SAINT'
_computing_molecular_graphics 'Bruker SHELXTL'
_computing_publication_material 'Bruker SHELXTL'
_computing_structure_refinement 'SHELXL-97 (Sheldrick, 2008)'
_computing_structure_solution 'SHELXS-97 (Sheldrick, 2008)'
_diffrn_ambient_temperature 296(2)
_diffrn_measured_fraction_theta_full 0.999
_diffrn_measured_fraction_theta_max 0.993
_diffrn_measurement_device_type 'Bruker APEX-II CCD'
_diffrn_measurement_method '\f and \w scans'
_diffrn_radiation_type MoK\a
_diffrn_radiation_wavelength 0.71073
_diffrn_reflns_av_R_equivalents 0.0379
_diffrn_reflns_av_unetI/netI 0.0323
_diffrn_reflns_Laue_measured_fraction_full 0.999
_diffrn_reflns_Laue_measured_fraction_max 0.993
_diffrn_reflns_limit_h_max 13
_diffrn_reflns_limit_h_min -13
_diffrn_reflns_limit_k_max 13
_diffrn_reflns_limit_k_min -13
_diffrn_reflns_limit_l_max 18
_diffrn_reflns_limit_l_min -18
_diffrn_reflns_number 54912
_diffrn_reflns_point_group_measured_fraction_full 0.999
_diffrn_reflns_point_group_measured_fraction_max 0.993
_diffrn_reflns_theta_full 25.242
_diffrn_reflns_theta_max 25.503
_diffrn_reflns_theta_min 1.448
_exptl_absorpt_coefficient_mu 3.331
_exptl_absorpt_correction_T_max 0.7452
_exptl_absorpt_correction_T_min 0.5616
_exptl_absorpt_correction_type multi-scan
_exptl_crystal_colour brown
_exptl_crystal_density_diffrn 1.910
_exptl_crystal_description prism
_exptl_crystal_F_000 954
_exptl_crystal_size_max 0.300
_exptl_crystal_size_mid 0.070
_exptl_crystal_size_min 0.040
_refine_diff_density_max 1.187
_refine_diff_density_min -0.759
_refine_diff_density_rms 0.099
_refine_ls_extinction_method none
_refine_ls_goodness_of_fit_ref 1.074
_refine_ls_hydrogen_treatment constr
_refine_ls_matrix_type full
_refine_ls_number_parameters 368
_refine_ls_number_reflns 6440
_refine_ls_number_restraints 2
_refine_ls_restrained_S_all 1.082
_refine_ls_R_factor_all 0.0657
_refine_ls_R_factor_gt 0.0373
_refine_ls_shift/su_max 0.002
_refine_ls_shift/su_mean 0.000
_refine_ls_structure_factor_coef Fsqd
_refine_ls_weighting_details
;
 w=1/[\s^2^(Fo^2^)+(0.0466P)^2^+1.4017P]
 where P=(Fo^2^+2Fc^2^)/3
;
_refine_ls_weighting_scheme calc
_refine_ls_wR_factor_gt 0.0894
_refine_ls_wR_factor_ref 0.1000
_reflns_Friedel_coverage 0.000
_reflns_number_gt 4441
_reflns_number_total 6440
_reflns_threshold_expression 'I > 2\s(I)'
_cod_duplicate_entry 7216363
_cod_data_source_file c4ce00789a2.cif
_cod_data_source_block 2(CdI3)2+2CH3OH
_cod_database_code 7217427
_shelx_space_group_comment
;
The symmetry employed for this shelxl refinement is uniquely defined
by the following loop, which should always be used as a source of
symmetry information in preference to the above space-group names.
They are only intended as comments.
;
_shelx_estimated_absorpt_t_min 0.435
_shelx_estimated_absorpt_t_max 0.878

loop_
_space_group_symop_operation_xyz
'x, y, z'
'-x, -y, -z'

loop_
_atom_site_label
_atom_site_type_symbol
_atom_site_fract_x
_atom_site_fract_y
_atom_site_fract_z
_atom_site_U_iso_or_equiv
_atom_site_adp_type
_atom_site_occupancy
_atom_site_site_symmetry_order
_atom_site_calc_flag
_atom_site_refinement_flags_posn
_atom_site_refinement_flags_adp
_atom_site_refinement_flags_occupancy
_atom_site_disorder_assembly
_atom_site_disorder_group
Cd1 Cd 0.82880(4) 0.54272(4) 0.36526(3) 0.05150(14) Uani 1 1 d . . . . .
I1 I 0.68112(4) 0.77937(4) 0.36657(3) 0.07261(15) Uani 1 1 d . . . . .
I2 I 1.08075(4) 0.47326(4) 0.35470(3) 0.07227(15) Uani 1 1 d . . . . .
I3 I 0.75077(4) 0.46254(4) 0.23841(3) 0.07535(16) Uani 1 1 d . . . . .
O1 O 0.9570(4) 0.0117(3) 0.8341(3) 0.0654(11) Uani 1 1 d . . . . .
O2 O 0.9977(4) -0.0262(4) 0.6500(3) 0.0597(10) Uani 1 1 d . . . . .
O3 O 0.7617(4) -0.0442(4) 0.6285(3) 0.0645(11) Uani 1 1 d . . . . .
O4 O 0.5724(4) -0.1760(5) 0.7087(3) 0.0810(13) Uani 1 1 d . . . . .
O5 O 0.6128(4) 0.2057(4) 1.1367(3) 0.0768(12) Uani 1 1 d . . . . .
N1 N 0.7546(4) 0.4129(4) 0.5134(3) 0.0459(10) Uani 1 1 d . . . . .
N2 N 0.6110(4) 0.1872(4) 0.7764(3) 0.0401(9) Uani 1 1 d . . . . .
C1 C 0.8226(5) 0.3012(5) 0.5606(3) 0.0480(13) Uani 1 1 d . . . . .
H1 H 0.9037 0.2728 0.5342 0.058 Uiso 1 1 calc R U . . .
C2 C 0.7802(5) 0.2235(5) 0.6473(3) 0.0468(13) Uani 1 1 d . . . . .
H2 H 0.8314 0.1454 0.6788 0.056 Uiso 1 1 calc R U . . .
C3 C 0.6607(5) 0.2651(4) 0.6854(3) 0.0413(12) Uani 1 1 d . . . . .
C4 C 0.5877(5) 0.3828(5) 0.6386(3) 0.0555(15) Uani 1 1 d . . . . .
H4 H 0.5066 0.4139 0.6638 0.067 Uiso 1 1 calc R U . . .
C5 C 0.6400(5) 0.4520(5) 0.5533(4) 0.0568(15) Uani 1 1 d . . . . .
H5 H 0.5917 0.5318 0.5213 0.068 Uiso 1 1 calc R U . . .
C6 C 0.6438(5) 0.0579(5) 0.7996(4) 0.0524(14) Uani 1 1 d . . . . .
H6 H 0.6962 0.0187 0.7564 0.063 Uiso 1 1 calc R U . . .
C7 C 0.6005(5) -0.0161(5) 0.8860(3) 0.0512(14) Uani 1 1 d . . . . .
H7 H 0.6236 -0.1053 0.9008 0.061 Uiso 1 1 calc R U . . .
C8 C 0.5225(4) 0.0396(5) 0.9524(3) 0.0413(12) Uani 1 1 d . . . . .
C9 C 0.4885(5) 0.1741(4) 0.9243(3) 0.0460(13) Uani 1 1 d . . . . .
H9 H 0.4344 0.2161 0.9653 0.055 Uiso 1 1 calc R U . . .
C10 C 0.5333(5) 0.2432(5) 0.8386(3) 0.0484(13) Uani 1 1 d . . . . .
H10 H 0.5100 0.3326 0.8218 0.058 Uiso 1 1 calc R U . . .
C11 C 0.6790(6) 0.2218(6) 1.0480(4) 0.0614(15) Uani 1 1 d . . . . .
C12 C 0.6792(6) 0.3404(6) 0.9805(4) 0.0685(17) Uani 1 1 d . . . . .
H12 H 0.6302 0.4159 0.9922 0.082 Uiso 1 1 calc R U . . .
C13 C 0.7553(6) 0.3441(6) 0.8936(4) 0.0704(17) Uani 1 1 d . . . . .
H13 H 0.7581 0.4237 0.8487 0.084 Uiso 1 1 calc R U . . .
C14 C 0.8249(5) 0.2359(5) 0.8728(4) 0.0571(14) Uani 1 1 d . . . . .
H14 H 0.8734 0.2421 0.8142 0.068 Uiso 1 1 calc R U . . .
C15 C 0.8234(5) 0.1142(5) 0.9402(4) 0.0514(13) Uani 1 1 d . . . . .
C16 C 0.7494(5) 0.1064(5) 1.0299(4) 0.0534(14) Uani 1 1 d . . . . .
C17 C 0.7501(6) -0.0151(6) 1.0989(4) 0.0640(16) Uani 1 1 d . . . . .
H17 H 0.7018 -0.0204 1.1574 0.077 Uiso 1 1 calc R U . . .
C18 C 0.8193(7) -0.1214(6) 1.0804(5) 0.0770(19) Uani 1 1 d . . . . .
H18 H 0.8197 -0.2005 1.1270 0.092 Uiso 1 1 calc R U . . .
C19 C 0.8923(6) -0.1184(5) 0.9925(5) 0.0697(17) Uani 1 1 d . . . . .
H19 H 0.9399 -0.1948 0.9815 0.084 Uiso 1 1 calc R U . . .
C20 C 0.8934(5) -0.0037(5) 0.9232(4) 0.0558(14) Uani 1 1 d . . . . .
C21 C 1.0406(6) -0.1000(6) 0.8137(5) 0.0720(18) Uani 1 1 d . . . . .
H21A H 0.9966 -0.1660 0.8267 0.086 Uiso 1 1 calc R U . . .
H21B H 1.1085 -0.1346 0.8529 0.086 Uiso 1 1 calc R U . . .
C22 C 1.0902(6) -0.0583(7) 0.7104(5) 0.0736(18) Uani 1 1 d . . . . .
H22A H 1.1231 0.0159 0.6970 0.088 Uiso 1 1 calc R U . . .
H22B H 1.1584 -0.1272 0.6969 0.088 Uiso 1 1 calc R U . . .
C23 C 0.9771(6) -0.1343(6) 0.6380(5) 0.0760(19) Uani 1 1 d . . . . .
H23A H 0.9563 -0.1934 0.6996 0.091 Uiso 1 1 calc R U . . .
H23B H 1.0528 -0.1786 0.6074 0.091 Uiso 1 1 calc R U . . .
C24 C 0.8746(5) -0.0942(6) 0.5795(4) 0.0681(17) Uani 1 1 d . . . . .
H24A H 0.8920 -0.0292 0.5201 0.082 Uiso 1 1 calc R U . . .
H24B H 0.8679 -0.1675 0.5648 0.082 Uiso 1 1 calc R U . . .
C25 C 0.6561(6) -0.0202(7) 0.5836(5) 0.0786(19) Uani 1 1 d . . . . .
H25A H 0.6779 0.0093 0.5153 0.094 Uiso 1 1 calc R U . . .
H25B H 0.5912 0.0483 0.6010 0.094 Uiso 1 1 calc R U . . .
C26 C 0.6070(6) -0.1339(7) 0.6091(4) 0.0774(19) Uani 1 1 d . . . . .
H26A H 0.5349 -0.1127 0.5761 0.093 Uiso 1 1 calc R U . . .
H26B H 0.6703 -0.2021 0.5901 0.093 Uiso 1 1 calc R U . . .
C27 C 0.5098(7) -0.2747(8) 0.7370(5) 0.093(2) Uani 1 1 d . . . . .
H27A H 0.5644 -0.3486 0.7196 0.112 Uiso 1 1 calc R U . . .
H27B H 0.4365 -0.2451 0.7037 0.112 Uiso 1 1 calc R U . . .
C28 C 0.5287(6) 0.3140(7) 1.1595(5) 0.0784(19) Uani 1 1 d . . . . .
H28A H 0.4562 0.3435 1.1254 0.094 Uiso 1 1 calc R U . . .
H28B H 0.5692 0.3839 1.1413 0.094 Uiso 1 1 calc R U . . .
O6A O 0.7416(14) 0.6584(13) 0.9464(10) 0.135(4) Uiso 0.5 1 d D . P A 1
C29A C 0.877(3) 0.564(6) 0.962(5) 0.42(4) Uiso 0.5 1 d D . P A 1
O6B O 0.7802(15) 0.6999(15) 0.8471(12) 0.172(6) Uiso 0.5 1 d D . P B 2
C29B C 0.837(2) 0.5990(19) 0.9352(13) 0.106(6) Uiso 0.5 1 d D . P B 2

loop_
_atom_site_aniso_label
_atom_site_aniso_U_11
_atom_site_aniso_U_22
_atom_site_aniso_U_33
_atom_site_aniso_U_23
_atom_site_aniso_U_13
_atom_site_aniso_U_12
Cd1 0.0541(3) 0.0475(2) 0.0434(2) -0.00632(18) 0.00505(18) -0.01599(18)
I1 0.0896(3) 0.0479(2) 0.0625(3) -0.01184(19) 0.0059(2) -0.0084(2)
I2 0.0548(3) 0.0810(3) 0.0839(3) -0.0281(2) 0.0053(2) -0.0272(2)
I3 0.0684(3) 0.0792(3) 0.0854(3) -0.0396(3) -0.0194(2) -0.0045(2)
O1 0.078(3) 0.050(2) 0.065(3) -0.018(2) -0.012(2) -0.009(2)
O2 0.060(2) 0.056(2) 0.068(3) -0.030(2) -0.006(2) -0.0099(19)
O3 0.056(2) 0.081(3) 0.064(2) -0.038(2) 0.005(2) -0.017(2)
O4 0.076(3) 0.125(4) 0.065(3) -0.048(3) 0.011(2) -0.048(3)
O5 0.083(3) 0.087(3) 0.052(2) -0.017(2) 0.006(2) -0.024(3)
N1 0.044(2) 0.049(3) 0.037(2) -0.003(2) -0.0001(19) -0.017(2)
N2 0.047(2) 0.036(2) 0.034(2) -0.0064(18) -0.0024(18) -0.0120(18)
C1 0.054(3) 0.045(3) 0.039(3) -0.010(2) 0.008(2) -0.016(3)
C2 0.053(3) 0.038(3) 0.042(3) -0.007(2) -0.004(2) -0.008(2)
C3 0.049(3) 0.039(3) 0.031(3) -0.004(2) -0.001(2) -0.015(2)
C4 0.043(3) 0.062(4) 0.043(3) 0.001(3) 0.002(2) -0.013(3)
C5 0.048(3) 0.055(3) 0.045(3) 0.006(3) -0.003(3) -0.009(3)
C6 0.066(4) 0.047(3) 0.041(3) -0.017(2) 0.012(3) -0.019(3)
C7 0.072(4) 0.034(3) 0.043(3) -0.009(2) 0.005(3) -0.019(3)
C8 0.044(3) 0.047(3) 0.034(3) -0.013(2) 0.000(2) -0.017(2)
C9 0.052(3) 0.037(3) 0.040(3) -0.010(2) 0.005(2) -0.009(2)
C10 0.053(3) 0.039(3) 0.041(3) -0.006(2) 0.004(2) -0.008(2)
C11 0.069(4) 0.070(4) 0.048(3) -0.012(3) -0.008(3) -0.029(3)
C12 0.084(4) 0.058(4) 0.065(4) -0.023(3) 0.001(3) -0.022(3)
C13 0.090(5) 0.056(4) 0.064(4) -0.014(3) 0.004(3) -0.030(3)
C14 0.073(4) 0.052(3) 0.047(3) -0.011(3) -0.002(3) -0.026(3)
C15 0.056(3) 0.055(3) 0.047(3) -0.007(3) -0.017(3) -0.021(3)
C16 0.059(3) 0.052(3) 0.052(3) -0.006(3) -0.015(3) -0.025(3)
C17 0.070(4) 0.067(4) 0.052(4) -0.003(3) -0.015(3) -0.026(3)
C18 0.095(5) 0.061(4) 0.063(4) 0.009(3) -0.025(4) -0.027(4)
C19 0.088(5) 0.045(3) 0.075(4) -0.009(3) -0.034(4) -0.009(3)
C20 0.061(4) 0.054(3) 0.054(4) -0.013(3) -0.020(3) -0.012(3)
C21 0.063(4) 0.070(4) 0.087(5) -0.034(4) -0.030(4) 0.003(3)
C22 0.052(4) 0.085(5) 0.096(5) -0.045(4) -0.004(4) -0.017(3)
C23 0.070(4) 0.074(4) 0.092(5) -0.045(4) -0.026(4) 0.004(3)
C24 0.066(4) 0.080(4) 0.064(4) -0.040(3) 0.004(3) -0.013(3)
C25 0.064(4) 0.083(5) 0.078(5) -0.024(4) -0.007(4) -0.007(4)
C26 0.063(4) 0.117(6) 0.056(4) -0.032(4) -0.004(3) -0.024(4)
C27 0.096(5) 0.120(6) 0.089(5) -0.058(5) 0.005(4) -0.043(5)
C28 0.079(5) 0.095(5) 0.073(4) -0.040(4) 0.008(4) -0.033(4)

loop_
_atom_type_symbol
_atom_type_description
_atom_type_scat_dispersion_real
_atom_type_scat_dispersion_imag
_atom_type_scat_source
C C 0.0033 0.0016 'International Tables Vol C Tables 4.2.6.8 and 6.1.1.4'
H H 0.0000 0.0000 'International Tables Vol C Tables 4.2.6.8 and 6.1.1.4'
N N 0.0061 0.0033 'International Tables Vol C Tables 4.2.6.8 and 6.1.1.4'
O O 0.0106 0.0060 'International Tables Vol C Tables 4.2.6.8 and 6.1.1.4'
Cd Cd -0.8075 1.2024 'International Tables Vol C Tables 4.2.6.8 and 6.1.1.4'
I I -0.4742 1.8119 'International Tables Vol C Tables 4.2.6.8 and 6.1.1.4'

loop_
_geom_angle_atom_site_label_1
_geom_angle_atom_site_label_2
_geom_angle_atom_site_label_3
_geom_angle
_geom_angle_site_symmetry_3
N1 Cd1 I2 106.55(10) .
N1 Cd1 I1 100.58(10) .
I2 Cd1 I1 125.40(2) .
N1 Cd1 I3 101.98(10) .
I2 Cd1 I3 110.086(18) .
I1 Cd1 I3 109.247(19) .
C20 O1 C21 118.0(5) .
C23 O2 C22 113.3(5) .
C24 O3 C25 113.8(4) .
C27 O4 C26 112.6(5) .
C11 O5 C28 119.7(5) .
C1 N1 C5 117.0(4) .
C1 N1 Cd1 123.0(3) .
C5 N1 Cd1 120.0(3) .
C10 N2 C6 119.4(4) .
C10 N2 C3 120.5(4) .
C6 N2 C3 120.1(4) .
N1 C1 C2 123.7(5) .
C3 C2 C1 117.9(5) .
C2 C3 C4 119.9(4) .
C2 C3 N2 120.3(4) .
C4 C3 N2 119.8(4) .
C5 C4 C3 117.1(5) .
N1 C5 C4 124.4(5) .
N2 C6 C7 120.5(4) .
C6 C7 C8 121.1(5) .
C7 C8 C9 116.4(4) .
C7 C8 C8 121.8(5) 2_657
C9 C8 C8 121.8(5) 2_657
C10 C9 C8 120.5(4) .
C9 C10 N2 122.1(5) .
O5 C11 C12 123.8(6) .
O5 C11 C16 114.7(5) .
C12 C11 C16 121.4(5) .
C11 C12 C13 118.3(6) .
C14 C13 C12 122.5(6) .
C13 C14 C15 119.8(5) .
C14 C15 C16 119.4(5) .
C14 C15 C20 123.0(5) .
C16 C15 C20 117.5(5) .
C11 C16 C17 121.6(5) .
C11 C16 C15 118.5(5) .
C17 C16 C15 119.9(5) .
C18 C17 C16 120.1(6) .
C17 C18 C19 122.0(6) .
C20 C19 C18 120.0(6) .
C19 C20 O1 125.6(6) .
C19 C20 C15 120.4(6) .
O1 C20 C15 114.0(5) .
O1 C21 C22 107.0(5) .
O2 C22 C21 112.5(5) .
O2 C23 C24 110.2(5) .
O3 C24 C23 110.0(5) .
O3 C25 C26 112.9(5) .
O4 C26 C25 109.4(6) .
O4 C27 C28 111.5(6) 2_657
O5 C28 C27 108.1(6) 2_657

loop_
_geom_bond_atom_site_label_1
_geom_bond_atom_site_label_2
_geom_bond_distance
_geom_bond_site_symmetry_2
Cd1 N1 2.354(4) .
Cd1 I2 2.7016(6) .
Cd1 I1 2.7271(5) .
Cd1 I3 2.7903(6) .
O1 C20 1.367(6) .
O1 C21 1.433(7) .
O2 C23 1.407(7) .
O2 C22 1.414(7) .
O3 C24 1.402(6) .
O3 C25 1.405(7) .
O4 C27 1.407(8) .
O4 C26 1.417(7) .
O5 C11 1.371(6) .
O5 C28 1.421(7) .
N1 C1 1.315(6) .
N1 C5 1.325(6) .
N2 C10 1.346(6) .
N2 C6 1.346(6) .
N2 C3 1.454(6) .
C1 C2 1.381(6) .
C2 C3 1.364(7) .
C3 C4 1.378(7) .
C4 C5 1.371(7) .
C6 C7 1.366(7) .
C7 C8 1.391(6) .
C8 C9 1.398(6) .
C8 C8 1.484(9) 2_657
C9 C10 1.343(6) .
C11 C12 1.382(8) .
C11 C16 1.410(8) .
C12 C13 1.406(8) .
C13 C14 1.356(8) .
C14 C15 1.409(7) .
C15 C16 1.425(7) .
C15 C20 1.426(8) .
C16 C17 1.413(8) .
C17 C18 1.323(9) .
C18 C19 1.406(9) .
C19 C20 1.362(8) .
C21 C22 1.501(9) .
C23 C24 1.471(8) .
C25 C26 1.465(9) .
C27 C28 1.476(9) 2_657
C28 C27 1.476(9) 2_657
O6A C29A 1.59(2) .
O6B C29B 1.535(16) .
